data_4119166
loop_
_publ_author_name
'Andrew J. Lewis'
'Patrick J. Carroll'
'Eric J. Schelter'

_publ_section_title
;
 Reductive Cleavage of Nitrite to Form Terminal Uranium Mono-Oxo Complexes
;
_journal_name_full 'Journal of the American Chemical Society'
_journal_page_first 511
_journal_page_last 518
_journal_paper_doi 10.1021/ja311057y
_journal_volume 135
_journal_year 2013
_chemical_formula_sum 'C18 H54 Cl N3 O Si6 U'
_chemical_formula_weight 770.66
_space_group_IT_number 19
_symmetry_cell_setting orthorhombic
_symmetry_Int_Tables_number 19
_symmetry_space_group_name_Hall 'P 2ac 2ab'
_symmetry_space_group_name_H-M 'P 21 21 21'
_atom_sites_solution_hydrogens geom
_atom_sites_solution_primary direct
_audit_creation_method SHELXL-97
_cell_angle_alpha 90.00
_cell_angle_beta 90.00
_cell_angle_gamma 90.00
_cell_formula_units_Z 4
_cell_length_a 11.8692(4)
_cell_length_b 12.5376(4)
_cell_length_c 22.9317(8)
_cell_measurement_temperature 143(1)
_cell_volume 3412.5(2)
_computing_data_collection 'Bruker APEX2'
_computing_data_reduction 'Bruker SAINT'
_computing_structure_refinement 'SHELXL-97 (Sheldrick, 2008)'
_computing_structure_solution 'SHELXS-97 (Sheldrick, 2008)'
_diffrn_ambient_temperature 143(1)
_diffrn_measured_fraction_theta_full 1.000
_diffrn_measured_fraction_theta_max 1.000
_diffrn_measurement_device 'CCD Area Detector'
_diffrn_measurement_device_type 'Bruker APEXII'
_diffrn_measurement_method 'phi and omega scans'
_diffrn_radiation_monochromator graphite
_diffrn_radiation_source 'sealed tube'
_diffrn_radiation_type MoK\a
_diffrn_radiation_wavelength 0.71073
_diffrn_reflns_av_R_equivalents 0.0360
_diffrn_reflns_av_sigmaI/netI 0.0335
_diffrn_reflns_limit_h_max 15
_diffrn_reflns_limit_h_min -15
_diffrn_reflns_limit_k_max 16
_diffrn_reflns_limit_k_min -16
_diffrn_reflns_limit_l_max 29
_diffrn_reflns_limit_l_min -29
_diffrn_reflns_number 69060
_diffrn_reflns_theta_full 27.52
_diffrn_reflns_theta_max 27.52
_diffrn_reflns_theta_min 1.78
_exptl_absorpt_coefficient_mu 5.060
_exptl_absorpt_correction_T_max 0.7456
_exptl_absorpt_correction_T_min 0.5958
_exptl_absorpt_correction_type multi-scan
_exptl_absorpt_process_details '(SADABS; Sheldrick, 2007)'
_exptl_crystal_density_diffrn 1.500
_exptl_crystal_F_000 1536
_exptl_crystal_size_max 0.18
_exptl_crystal_size_mid 0.03
_exptl_crystal_size_min 0.02
_refine_diff_density_max 0.591
_refine_diff_density_min -0.275
_refine_diff_density_rms 0.058
_refine_ls_abs_structure_details 'Flack H D (1983), Acta Cryst. A39, 876-881'
_refine_ls_abs_structure_Flack -0.001(2)
_refine_ls_extinction_method none
_refine_ls_goodness_of_fit_ref 0.975
_refine_ls_hydrogen_treatment constr
_refine_ls_matrix_type full
_refine_ls_number_parameters 308
_refine_ls_number_reflns 7827
_refine_ls_number_restraints 0
_refine_ls_restrained_S_all 0.975
_refine_ls_R_factor_all 0.0216
_refine_ls_R_factor_gt 0.0170
_refine_ls_shift/su_max 0.002
_refine_ls_shift/su_mean 0.000
_refine_ls_structure_factor_coef Fsqd
_refine_ls_weighting_details 'calc w=1/[\s^2^(Fo^2^)+(0.0030P)^2^+0.0000P] where P=(Fo^2^+2Fc^2^)/3'
_refine_ls_weighting_scheme calc
_refine_ls_wR_factor_gt 0.0300
_refine_ls_wR_factor_ref 0.0307
_reflns_number_gt 7240
_reflns_number_total 7827
_reflns_threshold_expression >2sigma(I)
_cod_data_source_file ja311057y_si_002_1.cif
_cod_data_source_block shelxl
_cod_original_sg_symbol_H-M 'P 21 21 21 '
_cod_database_code 4119166

loop_
_symmetry_equiv_pos_as_xyz
'x, y, z'
'x+1/2, -y+1/2, -z'
'-x, y+1/2, -z+1/2'
'-x+1/2, -y, z+1/2'

loop_
_atom_site_label
_atom_site_type_symbol
_atom_site_fract_x
_atom_site_fract_y
_atom_site_fract_z
_atom_site_U_iso_or_equiv
_atom_site_adp_type
_atom_site_occupancy
_atom_site_symmetry_multiplicity
_atom_site_calc_flag
_atom_site_refinement_flags
_atom_site_disorder_assembly
_atom_site_disorder_group
U1 U 0.722049(7) 0.557281(7) 0.120600(4) 0.02236(3) Uani 1 1 d . A .
Cl1 Cl 0.61655(12) 0.45504(12) 0.19891(6) 0.0352(4) Uani 0.640(4) 1 d P A 1
O1 O 0.7978(3) 0.6284(3) 0.06463(18) 0.0282(8) Uani 0.640(4) 1 d P A 1
Cl1' Cl 0.8258(2) 0.6626(2) 0.04230(11) 0.0320(7) Uani 0.360(4) 1 d P A 2
O1' O 0.6510(5) 0.4850(5) 0.1769(3) 0.0288(14) Uani 0.360(4) 1 d P A 2
Si1 Si 0.66461(7) 0.30106(6) 0.07189(3) 0.03112(18) Uani 1 1 d . . .
Si2 Si 0.62578(8) 0.48167(7) -0.01411(4) 0.0400(2) Uani 1 1 d . A .
Si3 Si 0.88658(7) 0.53845(6) 0.24356(3) 0.03368(19) Uani 1 1 d . A .
Si4 Si 1.00449(6) 0.49949(6) 0.12724(4) 0.03137(17) Uani 1 1 d . A .
Si5 Si 0.68347(7) 0.82722(6) 0.13889(4) 0.0393(2) Uani 1 1 d . A .
Si6 Si 0.47453(7) 0.68688(7) 0.15089(5) 0.0480(2) Uani 1 1 d . A .
N1 N 0.66609(17) 0.43883(19) 0.05627(8) 0.0272(4) Uani 1 1 d . A .
N2 N 0.88085(17) 0.52957(15) 0.16710(9) 0.0240(5) Uani 1 1 d . A .
N3 N 0.62135(17) 0.70011(16) 0.13832(9) 0.0299(5) Uani 1 1 d . A .
C1 C 0.7640(2) 0.2655(2) 0.13230(11) 0.0379(7) Uani 1 1 d . A .
H1a H 0.8336 0.3035 0.1272 0.057 Uiso 1 1 calc R . .
H1b H 0.7784 0.1902 0.1316 0.057 Uiso 1 1 calc R . .
H1c H 0.7311 0.2847 0.1691 0.057 Uiso 1 1 calc R . .
C2 C 0.5205(2) 0.2561(2) 0.09308(14) 0.0491(8) Uani 1 1 d . A .
H2a H 0.4946 0.2975 0.1257 0.074 Uiso 1 1 calc R . .
H2b H 0.5227 0.1821 0.1037 0.074 Uiso 1 1 calc R . .
H2c H 0.4701 0.2657 0.0608 0.074 Uiso 1 1 calc R . .
C3 C 0.7146(3) 0.2227(2) 0.00754(12) 0.0444(7) Uani 1 1 d . A .
H3a H 0.6666 0.2368 -0.0252 0.067 Uiso 1 1 calc R . .
H3b H 0.7125 0.1480 0.0166 0.067 Uiso 1 1 calc R . .
H3c H 0.7905 0.2432 -0.0018 0.067 Uiso 1 1 calc R . .
C4 C 0.5834(3) 0.6256(3) -0.01526(14) 0.0596(11) Uani 1 1 d . . .
H4a H 0.5303 0.6390 0.0155 0.089 Uiso 1 1 calc R A .
H4b H 0.5494 0.6422 -0.0522 0.089 Uiso 1 1 calc R . .
H4c H 0.6487 0.6696 -0.0097 0.089 Uiso 1 1 calc R . .
C5 C 0.4967(3) 0.4097(3) -0.03993(15) 0.0633(11) Uani 1 1 d . . .
H5a H 0.5134 0.3352 -0.0445 0.095 Uiso 1 1 calc R A .
H5b H 0.4731 0.4387 -0.0767 0.095 Uiso 1 1 calc R . .
H5c H 0.4374 0.4182 -0.0118 0.095 Uiso 1 1 calc R . .
C6 C 0.7424(3) 0.4624(3) -0.06718(12) 0.0593(10) Uani 1 1 d . . .
H6a H 0.8100 0.4942 -0.0522 0.089 Uiso 1 1 calc R A .
H6b H 0.7229 0.4955 -0.1036 0.089 Uiso 1 1 calc R . .
H6c H 0.7545 0.3875 -0.0732 0.089 Uiso 1 1 calc R . .
C7 C 0.8730(3) 0.4035(2) 0.27740(12) 0.0422(8) Uani 1 1 d . . .
H7a H 0.7990 0.3758 0.2700 0.063 Uiso 1 1 calc R A .
H7b H 0.8849 0.4088 0.3187 0.063 Uiso 1 1 calc R . .
H7c H 0.9282 0.3564 0.2608 0.063 Uiso 1 1 calc R . .
C8 C 0.7740(3) 0.6273(2) 0.27180(11) 0.0495(8) Uani 1 1 d . . .
H8a H 0.7492 0.6741 0.2413 0.074 Uiso 1 1 calc R A .
H8b H 0.8029 0.6688 0.3036 0.074 Uiso 1 1 calc R . .
H8c H 0.7117 0.5850 0.2851 0.074 Uiso 1 1 calc R . .
C9 C 1.0224(3) 0.5991(2) 0.26881(14) 0.0544(10) Uani 1 1 d . . .
H9a H 1.0838 0.5529 0.2587 0.082 Uiso 1 1 calc R A .
H9b H 1.0203 0.6084 0.3103 0.082 Uiso 1 1 calc R . .
H9c H 1.0326 0.6672 0.2503 0.082 Uiso 1 1 calc R . .
C10 C 1.0911(2) 0.6216(2) 0.11689(17) 0.0518(8) Uani 1 1 d . . .
H10a H 1.0464 0.6759 0.0986 0.078 Uiso 1 1 calc R A .
H10b H 1.1548 0.6053 0.0927 0.078 Uiso 1 1 calc R . .
H10c H 1.1169 0.6468 0.1541 0.078 Uiso 1 1 calc R . .
C11 C 1.0909(3) 0.3937(2) 0.16352(15) 0.0507(9) Uani 1 1 d . . .
H11a H 1.1111 0.4166 0.2021 0.076 Uiso 1 1 calc R A .
H11b H 1.1580 0.3812 0.1412 0.076 Uiso 1 1 calc R . .
H11c H 1.0480 0.3289 0.1659 0.076 Uiso 1 1 calc R . .
C12 C 0.9707(2) 0.4446(3) 0.05367(12) 0.0465(7) Uani 1 1 d . . .
H12a H 0.9127 0.3917 0.0572 0.070 Uiso 1 1 calc R A .
H12b H 1.0370 0.4128 0.0372 0.070 Uiso 1 1 calc R . .
H12c H 0.9450 0.5012 0.0288 0.070 Uiso 1 1 calc R . .
C13 C 0.6630(3) 0.8966(3) 0.06818(16) 0.0726(12) Uani 1 1 d . . .
H13a H 0.6936 0.8538 0.0373 0.109 Uiso 1 1 calc R A .
H13b H 0.7009 0.9642 0.0691 0.109 Uiso 1 1 calc R . .
H13c H 0.5840 0.9077 0.0616 0.109 Uiso 1 1 calc R . .
C14 C 0.8382(3) 0.8204(2) 0.15273(14) 0.0485(8) Uani 1 1 d . . .
H14a H 0.8517 0.7847 0.1891 0.073 Uiso 1 1 calc R A .
H14b H 0.8685 0.8913 0.1545 0.073 Uiso 1 1 calc R . .
H14c H 0.8741 0.7817 0.1217 0.073 Uiso 1 1 calc R . .
C15 C 0.6270(3) 0.9109(3) 0.19962(17) 0.0758(12) Uani 1 1 d . . .
H15a H 0.5473 0.9201 0.1947 0.114 Uiso 1 1 calc R A .
H15b H 0.6633 0.9793 0.1992 0.114 Uiso 1 1 calc R . .
H15c H 0.6413 0.8762 0.2362 0.114 Uiso 1 1 calc R . .
C16 C 0.4188(2) 0.5609(3) 0.11858(17) 0.0656(10) Uani 1 1 d . . .
H16a H 0.4089 0.5700 0.0773 0.098 Uiso 1 1 calc R A .
H16b H 0.3476 0.5439 0.1362 0.098 Uiso 1 1 calc R . .
H16c H 0.4711 0.5039 0.1256 0.098 Uiso 1 1 calc R . .
C17 C 0.3943(3) 0.7963(3) 0.1147(2) 0.0785(12) Uani 1 1 d . . .
H17a H 0.4164 0.8636 0.1310 0.118 Uiso 1 1 calc R A .
H17b H 0.3150 0.7857 0.1208 0.118 Uiso 1 1 calc R . .
H17c H 0.4100 0.7959 0.0736 0.118 Uiso 1 1 calc R . .
C18 C 0.4423(3) 0.6871(3) 0.23010(17) 0.0729(12) Uani 1 1 d . . .
H18a H 0.4854 0.6325 0.2491 0.109 Uiso 1 1 calc R A .
H18b H 0.3634 0.6736 0.2358 0.109 Uiso 1 1 calc R . .
H18c H 0.4613 0.7553 0.2464 0.109 Uiso 1 1 calc R . .

loop_
_atom_site_aniso_label
_atom_site_aniso_U_11
_atom_site_aniso_U_22
_atom_site_aniso_U_33
_atom_site_aniso_U_23
_atom_site_aniso_U_13
_atom_site_aniso_U_12
U1 0.02320(4) 0.02101(4) 0.02288(4) 0.00216(5) -0.00067(4) 0.00076(4)
Cl1 0.0372(7) 0.0313(8) 0.0373(8) 0.0049(6) 0.0116(5) -0.0025(6)
O1 0.033(2) 0.0243(19) 0.028(2) 0.0046(15) -0.0002(16) -0.0011(15)
Cl1' 0.0407(13) 0.0294(14) 0.0260(14) 0.0042(10) 0.0011(10) -0.0034(10)
O1' 0.023(3) 0.027(3) 0.036(4) 0.007(3) 0.013(3) -0.002(3)
Si1 0.0340(4) 0.0245(4) 0.0348(5) 0.0033(3) -0.0062(4) -0.0047(3)
Si2 0.0543(5) 0.0329(5) 0.0328(5) 0.0064(4) -0.0186(4) -0.0084(4)
Si3 0.0504(5) 0.0255(5) 0.0252(4) 0.0014(3) -0.0097(3) 0.0019(4)
Si4 0.0242(3) 0.0294(4) 0.0406(5) 0.0070(4) -0.0004(4) 0.0015(3)
Si5 0.0453(5) 0.0240(4) 0.0486(5) 0.0046(4) 0.0005(4) 0.0029(4)
Si6 0.0319(4) 0.0360(5) 0.0760(7) 0.0059(5) 0.0131(4) 0.0101(4)
N1 0.0303(11) 0.0239(11) 0.0274(11) 0.0047(11) -0.0037(9) -0.0007(12)
N2 0.0284(11) 0.0182(12) 0.0254(12) 0.0015(9) -0.0027(9) -0.0010(9)
N3 0.0301(11) 0.0266(12) 0.0332(13) 0.0049(10) 0.0033(10) 0.0050(10)
C1 0.0464(17) 0.0260(14) 0.0413(18) 0.0076(12) -0.0073(15) 0.0004(13)
C2 0.0433(18) 0.0427(19) 0.061(2) 0.0079(17) -0.0090(16) -0.0110(15)
C3 0.0541(19) 0.0292(15) 0.0500(18) -0.0030(13) -0.0092(18) -0.0078(16)
C4 0.087(3) 0.045(2) 0.047(2) 0.0112(17) -0.028(2) 0.002(2)
C5 0.074(2) 0.055(2) 0.061(2) 0.0110(18) -0.042(2) -0.0161(19)
C6 0.093(3) 0.057(2) 0.0276(15) 0.0034(14) -0.0057(16) -0.016(2)
C7 0.066(2) 0.0313(17) 0.0294(16) 0.0049(13) -0.0039(15) -0.0001(15)
C8 0.081(2) 0.0411(17) 0.0266(15) -0.0035(13) -0.0022(17) 0.0158(19)
C9 0.080(3) 0.0360(18) 0.047(2) 0.0000(15) -0.0334(18) -0.0076(17)
C10 0.0331(16) 0.0482(18) 0.074(2) 0.015(2) 0.0032(18) -0.0043(14)
C11 0.0409(19) 0.051(2) 0.061(2) 0.0072(17) -0.0029(16) 0.0152(16)
C12 0.0435(17) 0.0544(19) 0.0416(17) -0.0070(18) 0.0108(13) 0.0090(18)
C13 0.085(3) 0.050(2) 0.082(3) 0.037(2) -0.025(2) -0.012(2)
C14 0.058(2) 0.0322(17) 0.056(2) -0.0037(16) -0.0059(17) -0.0073(16)
C15 0.083(3) 0.040(2) 0.105(3) -0.022(2) 0.020(2) 0.0046(19)
C16 0.0258(14) 0.058(2) 0.113(3) -0.005(3) -0.0055(19) 0.0044(16)
C17 0.0409(18) 0.059(2) 0.136(4) 0.018(3) -0.001(3) 0.0187(17)
C18 0.070(2) 0.052(2) 0.097(3) -0.003(2) 0.048(2) 0.002(2)

loop_
_atom_type_symbol
_atom_type_description
_atom_type_scat_dispersion_real
_atom_type_scat_dispersion_imag
_atom_type_scat_source
C C 0.0033 0.0016 'International Tables Vol C Tables 4.2.6.8 and 6.1.1.4'
H H 0.0000 0.0000 'International Tables Vol C Tables 4.2.6.8 and 6.1.1.4'
Cl Cl 0.1484 0.1585 'International Tables Vol C Tables 4.2.6.8 and 6.1.1.4'
N N 0.0061 0.0033 'International Tables Vol C Tables 4.2.6.8 and 6.1.1.4'
O O 0.0106 0.0060 'International Tables Vol C Tables 4.2.6.8 and 6.1.1.4'
Si Si 0.0817 0.0704 'International Tables Vol C Tables 4.2.6.8 and 6.1.1.4'
U U -9.6767 9.6646 'International Tables Vol C Tables 4.2.6.8 and 6.1.1.4'

loop_
_geom_angle_atom_site_label_1
_geom_angle_atom_site_label_2
_geom_angle_atom_site_label_3
_geom_angle
O1' U1 O1 178.2(2)
O1' U1 N3 91.32(18)
O1 U1 N3 90.00(12)
O1' U1 N2 88.52(18)
O1 U1 N2 89.77(11)
N3 U1 N2 120.54(8)
O1' U1 N1 89.98(19)
O1 U1 N1 90.39(12)
N3 U1 N1 120.82(8)
N2 U1 N1 118.65(7)
O1' U1 Cl1 1.49(19)
O1 U1 Cl1 179.27(11)
N3 U1 Cl1 90.71(6)
N2 U1 Cl1 90.00(6)
N1 U1 Cl1 89.12(6)
O1' U1 Cl1' 178.6(2)
O1 U1 Cl1' 1.67(14)
N3 U1 Cl1' 88.33(8)
N2 U1 Cl1' 90.54(7)
N1 U1 Cl1' 91.33(7)
Cl1 U1 Cl1' 179.04(6)
O1' U1 Si2 110.68(19)
O1 U1 Si2 70.20(10)
N3 U1 Si2 102.20(6)
N2 U1 Si2 132.91(6)
N1 U1 Si2 26.71(6)
Cl1 U1 Si2 109.49(3)
Cl1' U1 Si2 70.67(5)
O1' U1 Si6 71.93(17)
O1 U1 Si6 109.71(10)
N3 U1 Si6 26.82(6)
N2 U1 Si6 135.48(6)
N1 U1 Si6 101.39(6)
Cl1 U1 Si6 70.92(3)
Cl1' U1 Si6 108.16(6)
Si2 U1 Si6 91.61(2)
O1' U1 Si4 108.76(18)
O1 U1 Si4 69.45(10)
N3 U1 Si4 134.18(6)
N2 U1 Si4 26.60(5)
N1 U1 Si4 100.51(6)
Cl1 U1 Si4 110.12(3)
Cl1' U1 Si4 70.64(6)
Si2 U1 Si4 107.89(2)
Si6 U1 Si4 158.09(2)
O1' U1 Si3 68.97(18)
O1 U1 Si3 109.55(10)
N3 U1 Si3 102.35(6)
N2 U1 Si3 26.13(6)
N1 U1 Si3 132.55(6)
Cl1 U1 Si3 70.43(3)
Cl1' U1 Si3 109.83(6)
Si2 U1 Si3 155.45(2)
Si6 U1 Si3 110.68(2)
Si4 U1 Si3 52.73(2)
O1' U1 Si5 110.34(18)
O1 U1 Si5 70.54(10)
N3 U1 Si5 25.96(6)
N2 U1 Si5 102.17(5)
N1 U1 Si5 134.97(6)
Cl1 U1 Si5 110.18(3)
Cl1' U1 Si5 68.92(6)
Si2 U1 Si5 109.73(2)
Si6 U1 Si5 52.78(2)
Si4 U1 Si5 109.397(18)
Si3 U1 Si5 92.472(19)
N1 Si1 C2 110.97(12)
N1 Si1 C3 110.54(11)
C2 Si1 C3 109.77(14)
N1 Si1 C1 112.12(11)
C2 Si1 C1 108.25(13)
C3 Si1 C1 105.00(13)
N1 Si1 U1 32.51(6)
C2 Si1 U1 112.09(11)
C3 Si1 U1 132.71(9)
C1 Si1 U1 81.85(8)
N1 Si2 C6 110.90(13)
N1 Si2 C4 112.24(13)
C6 Si2 C4 108.43(16)
N1 Si2 C5 111.32(13)
C6 Si2 C5 109.83(15)
C4 Si2 C5 103.87(16)
N1 Si2 U1 33.96(8)
C6 Si2 U1 112.20(10)
C4 Si2 U1 80.55(10)
C5 Si2 U1 133.67(12)
N2 Si3 C8 110.98(11)
N2 Si3 C7 110.69(12)
C8 Si3 C7 109.67(14)
N2 Si3 C9 111.53(14)
C8 Si3 C9 105.53(15)
C7 Si3 C9 108.27(14)
N2 Si3 U1 33.33(7)
C8 Si3 U1 80.56(9)
C7 Si3 U1 110.72(10)
C9 Si3 U1 135.57(11)
N2 Si4 C10 110.43(13)
N2 Si4 C12 111.57(11)
C10 Si4 C12 107.87(16)
N2 Si4 C11 112.09(12)
C10 Si4 C11 109.71(14)
C12 Si4 C11 104.97(15)
N2 Si4 U1 33.71(7)
C10 Si4 U1 111.13(9)
C12 Si4 U1 80.09(9)
C11 Si4 U1 134.78(10)
N3 Si5 C13 111.33(14)
N3 Si5 C14 111.90(13)
C13 Si5 C14 107.37(16)
N3 Si5 C15 111.37(14)
C13 Si5 C15 109.96(18)
C14 Si5 C15 104.62(17)
N3 Si5 U1 33.11(7)
C13 Si5 U1 111.82(12)
C14 Si5 U1 81.06(10)
C15 Si5 U1 133.70(12)
N3 Si6 C18 111.19(15)
N3 Si6 C17 111.13(13)
C18 Si6 C17 109.23(19)
N3 Si6 C16 111.28(12)
C18 Si6 C16 108.45(17)
C17 Si6 C16 105.34(16)
N3 Si6 U1 33.87(7)
C18 Si6 U1 112.06(12)
C17 Si6 U1 134.10(13)
C16 Si6 U1 79.76(9)
Si1 N1 Si2 118.71(13)
Si1 N1 U1 121.92(10)
Si2 N1 U1 119.33(12)
Si3 N2 Si4 119.77(12)
Si3 N2 U1 120.53(11)
Si4 N2 U1 119.69(10)
Si5 N3 Si6 119.74(12)
Si5 N3 U1 120.94(11)
Si6 N3 U1 119.31(11)

loop_
_geom_bond_atom_site_label_1
_geom_bond_atom_site_label_2
_geom_bond_distance
U1 O1' 1.788(8)
U1 O1 1.803(5)
U1 N3 2.191(2)
U1 N2 2.193(2)
U1 N1 2.196(2)
U1 Cl1 2.5369(17)
U1 Cl1' 2.546(3)
U1 Si2 3.4273(8)
U1 Si6 3.4283(8)
U1 Si4 3.4331(7)
U1 Si3 3.4380(8)
U1 Si5 3.4408(8)
Si1 N1 1.764(2)
Si1 C2 1.865(3)
Si1 C3 1.869(3)
Si1 C1 1.874(3)
Si2 N1 1.767(2)
Si2 C6 1.859(3)
Si2 C4 1.874(3)
Si2 C5 1.874(3)
Si3 N2 1.758(2)
Si3 C8 1.856(3)
Si3 C7 1.869(3)
Si3 C9 1.874(3)
Si4 N2 1.770(2)
Si4 C10 1.860(3)
Si4 C12 1.866(3)
Si4 C11 1.872(3)
Si5 N3 1.756(2)
Si5 C13 1.856(3)
Si5 C14 1.866(3)
Si5 C15 1.868(3)
Si6 N3 1.774(2)
Si6 C18 1.856(4)
Si6 C17 1.865(3)
Si6 C16 1.866(3)
